data_1571191
loop_
_publ_author_name
'H\"oeg, Finn'
'Luxenberger, Lea'
'Fedulin, Andrey'
'Jacobi von Wangelin, Axel'

_publ_section_title
;
 Cobalt-catalyzed double hydroboration of pyridines
;
_journal_issue 14
_journal_name_full 'Chemical Science'
_journal_page_first 5201
_journal_page_last 5210
_journal_paper_doi 10.1039/D3SC05418G
_journal_volume 15
_journal_year 2024
_chemical_formula_moiety 'C22 H34 Co N O P'
_chemical_formula_sum 'C22 H34 Co N O P'
_chemical_formula_weight 418.40
_space_group_crystal_system orthorhombic
_space_group_IT_number 33
_space_group_name_Hall 'P 2c -2n'
_space_group_name_H-M_alt 'P n a 21'
_atom_sites_solution_hydrogens geom
_atom_sites_solution_primary dual
_audit_creation_date 2022-02-28
_audit_creation_method
;
Olex2 1.5
(compiled 2021.12.09 svn.r5202d8cf for OlexSys, GUI svn.r6439)
;
_audit_update_record
;
2023-10-10 deposited with the CCDC.	2024-02-28 downloaded from the CCDC.
;
_cell_angle_alpha 90
_cell_angle_beta 90
_cell_angle_gamma 90
_cell_formula_units_Z 4
_cell_length_a 14.7865(5)
_cell_length_b 10.4516(3)
_cell_length_c 13.5026(3)
_cell_measurement_reflns_used 37080
_cell_measurement_temperature 99.96(18)
_cell_measurement_theta_max 29.2710
_cell_measurement_theta_min 3.8120
_cell_volume 2086.73(10)
_computing_cell_refinement 'CrysAlisPro 1.171.40.81a (Rigaku OD, 2020)'
_computing_data_collection 'CrysAlisPro 1.171.40.81a (Rigaku OD, 2020)'
_computing_data_reduction 'CrysAlisPro 1.171.40.81a (Rigaku OD, 2020)'
_computing_molecular_graphics 'Olex2 1.5 (Dolomanov et al., 2009)'
_computing_publication_material 'Olex2 1.5 (Dolomanov et al., 2009)'
_computing_structure_refinement 'XL  (Sheldrick, 2008)'
_computing_structure_solution 'SHELXT 2018/2 (Sheldrick, 2018)'
_diffrn_ambient_environment N~2~
_diffrn_ambient_temperature 99.96(18)
_diffrn_detector 'CCD plate'
_diffrn_detector_area_resol_mean 5.2063
_diffrn_detector_type Atlas
_diffrn_measured_fraction_theta_full 0.979
_diffrn_measured_fraction_theta_max 0.925
_diffrn_measurement_details
;
List of Runs (angles in degrees, time in seconds):

  # Type    Start    End  Width  t~exp~   \w     \q     \k     \f   Frames
#--------------------------------------------------------------------------
  1  \w    -15.00  31.00   1.00   45.00    --   -9.87 -99.00  90.00   46
  2  \w    -69.00  26.00   1.00   45.00    --   10.57 -19.00 120.00   95
  3  \w    -78.00  99.00   1.00   45.00    --   10.57   0.00-120.00  177
  4  \w    -18.00  83.00   1.00   45.00    --   10.57  57.00  60.00  101
  5  \w    -18.00  83.00   1.00   45.00    --   10.57  57.00 -60.00  101
  6  \w    -42.00  43.00   1.00   45.00    --   10.57 -77.00  60.00   85
  7  \w     -5.00  60.00   1.00   45.00    --   12.00-112.00-133.21   65
  8  \w      2.00  66.00   1.00   45.00    --   12.00-121.00 146.10   64
  9  \w      7.00  69.00   1.00   45.00    --   12.00-126.00 -10.67   62
 10  \w    -15.00  31.00   1.00   45.00    --   -9.87 -99.00 120.00   46
 11  \w    -73.00 -34.00   1.00   45.00    --   -9.87 137.00-178.19   39
 12  \w    -67.00 -28.00   1.00   45.00    --   -9.87 126.00 -35.32   39
 13  \w    -68.00 -30.00   1.00   45.00    --   -9.87 128.00  -2.16   38
 14  \w    -86.00 -43.00   1.00   45.00    --   -9.87 154.00 148.56   43
 15  \w     16.00  81.00   1.00   45.00    --   10.57-147.00  42.22   65
 16  \w      2.00  65.00   1.00   45.00    --   12.00-120.00-161.10   63
 17  \w    -86.00 -43.00   1.00   45.00    --   -9.87 154.00 -61.14   43
 18  \w    -15.00  31.00   1.00   45.00    --   -9.87 -99.00  60.00   46
 19  \w     -4.00  59.00   1.00   45.00    --   10.57-113.00  16.00   63
 20  \w    -78.00  99.00   1.00   45.00    --   10.57   0.00-150.00  177
 21  \w    -78.00  27.00   1.00   45.00    --   10.57   0.00-120.00  105
 22  \w    -78.00  99.00   1.00   45.00    --   10.57   0.00-180.00  177
;
_diffrn_measurement_device 'four-circle diffractometer'
_diffrn_measurement_device_type 'SuperNova, Dual, Cu at home/near, Atlas'
_diffrn_measurement_method '\w scans'
_diffrn_orient_matrix_type 'CrysAlisPro convention (1999,Acta A55,543-557)'
_diffrn_orient_matrix_UB_11 0.0219563000
_diffrn_orient_matrix_UB_12 0.0596828000
_diffrn_orient_matrix_UB_13 -0.0067499000
_diffrn_orient_matrix_UB_21 0.0416590000
_diffrn_orient_matrix_UB_22 -0.0321547000
_diffrn_orient_matrix_UB_23 -0.0076945000
_diffrn_orient_matrix_UB_31 -0.0090198000
_diffrn_orient_matrix_UB_32 -0.0030059000
_diffrn_orient_matrix_UB_33 -0.0515543000
_diffrn_radiation_monochromator mirror
_diffrn_radiation_probe x-ray
_diffrn_radiation_type 'Mo K\a'
_diffrn_radiation_wavelength 0.71073
_diffrn_reflns_av_R_equivalents 0.0572
_diffrn_reflns_av_unetI/netI 0.0229
_diffrn_reflns_Laue_measured_fraction_full 0.979
_diffrn_reflns_Laue_measured_fraction_max 0.925
_diffrn_reflns_limit_h_max 20
_diffrn_reflns_limit_h_min -19
_diffrn_reflns_limit_k_max 14
_diffrn_reflns_limit_k_min -14
_diffrn_reflns_limit_l_max 18
_diffrn_reflns_limit_l_min -18
_diffrn_reflns_number 89288
_diffrn_reflns_point_group_measured_fraction_full 0.976
_diffrn_reflns_point_group_measured_fraction_max 0.888
_diffrn_reflns_theta_full 25.242
_diffrn_reflns_theta_max 29.998
_diffrn_reflns_theta_min 3.141
_diffrn_source 'micro-focus sealed X-ray tube'
_diffrn_source_type 'SuperNova (Mo) X-ray Source'
_exptl_absorpt_coefficient_mu 0.910
_exptl_absorpt_correction_T_max 1.00000
_exptl_absorpt_correction_T_min 0.75370
_exptl_absorpt_correction_type multi-scan
_exptl_absorpt_process_details
;
CrysAlisPro 1.171.40.81a (Rigaku Oxford Diffraction, 2020)
Empirical absorption correction using spherical harmonics,
implemented in SCALE3 ABSPACK scaling algorithm.
;
_exptl_crystal_colour red
_exptl_crystal_colour_primary red
_exptl_crystal_density_diffrn 1.332
_exptl_crystal_description block
_exptl_crystal_F_000 892
_exptl_crystal_size_max 0.35
_exptl_crystal_size_mid 0.22
_exptl_crystal_size_min 0.18
_refine_diff_density_max 2.261
_refine_diff_density_min -1.048
_refine_diff_density_rms 0.113
_refine_ls_abs_structure_details
;
 Flack x determined using 2208 quotients [(I+)-(I-)]/[(I+)+(I-)]
 (Parsons, Flack and Wagner, Acta Cryst. B69 (2013) 249-259).
;
_refine_ls_abs_structure_Flack -0.028(6)
_refine_ls_extinction_method none
_refine_ls_goodness_of_fit_ref 1.064
_refine_ls_hydrogen_treatment constr
_refine_ls_matrix_type full
_refine_ls_number_parameters 244
_refine_ls_number_reflns 5397
_refine_ls_number_restraints 234
_refine_ls_restrained_S_all 1.045
_refine_ls_R_factor_all 0.0596
_refine_ls_R_factor_gt 0.0531
_refine_ls_shift/su_max 0.000
_refine_ls_shift/su_mean 0.000
_refine_ls_structure_factor_coef Fsqd
_refine_ls_weighting_details 'w=1/[\s^2^(Fo^2^)+(0.0156P)^2^+9.7245P] where P=(Fo^2^+2Fc^2^)/3'
_refine_ls_weighting_scheme calc
_refine_ls_wR_factor_gt 0.1122
_refine_ls_wR_factor_ref 0.1171
_reflns_Friedel_coverage 0.847
_reflns_Friedel_fraction_full 0.973
_reflns_Friedel_fraction_max 0.848
_reflns_number_gt 5022
_reflns_number_total 5397
_reflns_threshold_expression 'I > 2\s(I)'
_cod_data_source_file d3sc05418g2.cif
_cod_data_source_block FAI-FH-02
_cod_depositor_comments 'Adding full bibliography for 1571191--1571195.cif.'
_cod_database_code 1571191
_shelx_shelxl_version_number 2018/3
_chemical_oxdiff_formula 'C110 H170 N5 O5 P5 Co5 '
_chemical_oxdiff_usercomment 'Fedulin/JvW, 02.12.2021, Mo, 100K'
_shelx_space_group_comment
;
The symmetry employed for this shelxl refinement is uniquely defined
by the following loop, which should always be used as a source of
symmetry information in preference to the above space-group names.
They are only intended as comments.
;
_olex2_refinement_description
;
1. Rigid body (RIGU) restrains
 All non-hydrogen atoms
 with sigma for 1-2 distances of 0.001 and sigma for 1-3 distances of 0.001
2.a Ternary CH refined with riding coordinates:
 C7(H7), C10(H10)
2.b Secondary CH2 refined with riding coordinates:
 C6(H6A,H6B)
2.c Aromatic/amide H refined with riding coordinates:
 C4(H4), C3(H3), C2(H2)
2.d Idealised Me refined as rotating group:
 C18(H18A,H18B,H18C), C8(H8A,H8B,H8C), C12(H12A,H12B,H12C), C11(H11A,H11B,
 H11C), C21(H21A,H21B,H21C), C19(H19A,H19B,H19C), C20(H20A,H20B,H20C), C22(H22A,
 H22B,H22C), C9(H9A,H9B,H9C)
;
_olex2_submission_special_instructions 'No special instructions were received'
_oxdiff_exptl_absorpt_empirical_details
;
Empirical correction (ABSPACK) includes:
- Absorption correction using spherical harmonics
- Frame scaling
;
_oxdiff_exptl_absorpt_empirical_full_max 1.217
_oxdiff_exptl_absorpt_empirical_full_min 0.783

loop_
_space_group_symop_operation_xyz
'x, y, z'
'-x, -y, z+1/2'
'x+1/2, -y+1/2, z'
'-x+1/2, y+1/2, z+1/2'

loop_
_atom_site_label
_atom_site_type_symbol
_atom_site_fract_x
_atom_site_fract_y
_atom_site_fract_z
_atom_site_U_iso_or_equiv
_atom_site_adp_type
_atom_site_occupancy
_atom_site_site_symmetry_order
_atom_site_calc_flag
_atom_site_refinement_flags_posn
_atom_site_refinement_flags_adp
_atom_site_refinement_flags_occupancy
_atom_site_disorder_assembly
_atom_site_disorder_group
Co1 Co 0.68323(4) 0.73075(6) 0.42418(5) 0.01342(14) Uani 1 1 d . . . . .
P002 P 0.70575(9) 0.67346(13) 0.57832(9) 0.0149(3) Uani 1 1 d . . . . .
O1 O 0.6598(3) 0.5242(4) 0.2556(3) 0.0242(8) Uani 1 1 d . . . . .
N1 N 0.6192(3) 0.5647(4) 0.4165(4) 0.0142(7) Uani 1 1 d . . . . .
C5 C 0.5820(4) 0.5127(5) 0.5005(4) 0.0162(9) Uani 1 1 d . . . . .
C13 C 0.7831(4) 0.8599(5) 0.3748(4) 0.0152(8) Uani 1 1 d . . . . .
C7 C 0.7967(4) 0.5547(5) 0.5962(4) 0.0167(9) Uani 1 1 d . . . . .
H7 H 0.785190 0.508913 0.658304 0.020 Uiso 1 1 calc R U . . .
C17 C 0.7458(4) 0.7977(5) 0.2917(3) 0.0157(8) Uani 1 1 d . . . . .
C4 C 0.5333(4) 0.4021(6) 0.5031(4) 0.0196(10) Uani 1 1 d . . . . .
H4 H 0.509736 0.371543 0.562380 0.023 Uiso 1 1 calc R U . . .
C14 C 0.7106(3) 0.9274(4) 0.4235(4) 0.0160(8) Uani 1 1 d . . . . .
C16 C 0.6513(4) 0.8198(5) 0.2905(3) 0.0157(8) Uani 1 1 d . . . . .
C6 C 0.5998(4) 0.5862(5) 0.5953(4) 0.0187(10) Uani 1 1 d . . . . .
H6A H 0.604832 0.527636 0.650830 0.022 Uiso 1 1 calc R U . . .
H6B H 0.550702 0.645285 0.608446 0.022 Uiso 1 1 calc R U . . .
C1 C 0.6144(4) 0.4926(5) 0.3292(4) 0.0172(9) Uani 1 1 d . . . . .
C18 C 0.8805(4) 0.8689(6) 0.4001(4) 0.0240(12) Uani 1 1 d . . . . .
H18A H 0.886922 0.890981 0.468732 0.036 Uiso 1 1 calc R U . . .
H18B H 0.908491 0.933520 0.359931 0.036 Uiso 1 1 calc R U . . .
H18C H 0.909122 0.787955 0.387929 0.036 Uiso 1 1 calc R U . . .
C10 C 0.7124(4) 0.7792(5) 0.6872(4) 0.0175(9) Uani 1 1 d . . . . .
H10 H 0.763897 0.836954 0.677649 0.021 Uiso 1 1 calc R U . . .
C8 C 0.8006(4) 0.4566(6) 0.5122(4) 0.0213(11) Uani 1 1 d . . . . .
H8A H 0.745256 0.408542 0.510799 0.032 Uiso 1 1 calc R U . . .
H8B H 0.850499 0.399464 0.522951 0.032 Uiso 1 1 calc R U . . .
H8C H 0.808438 0.500092 0.450211 0.032 Uiso 1 1 calc R U . . .
C15 C 0.6300(4) 0.9048(5) 0.3697(4) 0.0171(8) Uani 1 1 d . . . . .
C12 C 0.6270(4) 0.8610(6) 0.6947(4) 0.0224(11) Uani 1 1 d . . . . .
H12A H 0.611999 0.894293 0.630463 0.034 Uiso 1 1 calc R U . . .
H12B H 0.637344 0.930611 0.739637 0.034 Uiso 1 1 calc R U . . .
H12C H 0.577868 0.809450 0.718609 0.034 Uiso 1 1 calc R U . . .
C11 C 0.7268(4) 0.7073(6) 0.7852(4) 0.0228(11) Uani 1 1 d . . . . .
H11A H 0.678967 0.646420 0.794445 0.034 Uiso 1 1 calc R U . . .
H11B H 0.726751 0.767250 0.839098 0.034 Uiso 1 1 calc R U . . .
H11C H 0.783824 0.663348 0.783374 0.034 Uiso 1 1 calc R U . . .
C3 C 0.5197(4) 0.3355(5) 0.4143(5) 0.0216(9) Uani 1 1 d . . . . .
H3 H 0.485029 0.261306 0.413349 0.026 Uiso 1 1 calc R U . . .
C21 C 0.5837(4) 0.7765(6) 0.2141(4) 0.0225(11) Uani 1 1 d . . . . .
H21A H 0.612446 0.719254 0.168333 0.034 Uiso 1 1 calc R U . . .
H21B H 0.560873 0.849586 0.178951 0.034 Uiso 1 1 calc R U . . .
H21C H 0.534555 0.733267 0.246349 0.034 Uiso 1 1 calc R U . . .
C19 C 0.7254(5) 1.0239(5) 0.5041(4) 0.0233(12) Uani 1 1 d . . . . .
H19A H 0.668392 1.045546 0.533783 0.035 Uiso 1 1 calc R U . . .
H19B H 0.752427 1.099470 0.476610 0.035 Uiso 1 1 calc R U . . .
H19C H 0.764766 0.988463 0.553512 0.035 Uiso 1 1 calc R U . . .
C20 C 0.5398(4) 0.9666(6) 0.3876(4) 0.0242(11) Uani 1 1 d . . . . .
H20A H 0.492487 0.906086 0.374242 0.036 Uiso 1 1 calc R U . . .
H20B H 0.533189 1.039244 0.344754 0.036 Uiso 1 1 calc R U . . .
H20C H 0.536000 0.993938 0.455390 0.036 Uiso 1 1 calc R U . . .
C2 C 0.5575(4) 0.3803(6) 0.3299(4) 0.0204(10) Uani 1 1 d . . . . .
H2 H 0.546593 0.337562 0.270662 0.024 Uiso 1 1 calc R U . . .
C22 C 0.8001(4) 0.7258(6) 0.2148(4) 0.0231(11) Uani 1 1 d . . . . .
H22A H 0.848729 0.680890 0.246678 0.035 Uiso 1 1 calc R U . . .
H22B H 0.824456 0.785212 0.167605 0.035 Uiso 1 1 calc R U . . .
H22C H 0.761693 0.665654 0.181439 0.035 Uiso 1 1 calc R U . . .
C9 C 0.8872(4) 0.6235(6) 0.6055(4) 0.0231(11) Uani 1 1 d . . . . .
H9A H 0.899479 0.669570 0.545429 0.035 Uiso 1 1 calc R U . . .
H9B H 0.934307 0.561938 0.616733 0.035 Uiso 1 1 calc R U . . .
H9C H 0.884906 0.682305 0.660006 0.035 Uiso 1 1 calc R U . . .

loop_
_atom_site_aniso_label
_atom_site_aniso_U_11
_atom_site_aniso_U_22
_atom_site_aniso_U_33
_atom_site_aniso_U_23
_atom_site_aniso_U_13
_atom_site_aniso_U_12
Co1 0.0228(3) 0.0098(3) 0.0077(2) -0.0004(3) 0.0000(3) -0.0015(2)
P002 0.0247(6) 0.0111(6) 0.0090(5) -0.0011(5) -0.0005(5) -0.0008(5)
O1 0.037(2) 0.020(2) 0.0161(16) -0.0024(14) 0.0030(15) -0.0022(16)
N1 0.0221(18) 0.0094(15) 0.0111(14) -0.0003(13) -0.0014(15) -0.0024(12)
C5 0.024(2) 0.012(2) 0.0124(16) 0.0003(14) -0.0011(15) -0.0011(17)
C13 0.0303(18) 0.0057(19) 0.0097(18) 0.0035(14) 0.0005(14) -0.0025(15)
C7 0.027(2) 0.014(2) 0.009(2) -0.0002(16) -0.0001(16) 0.0008(17)
C17 0.0324(19) 0.010(2) 0.0049(17) 0.0039(13) 0.0032(13) -0.0030(15)
C4 0.027(3) 0.013(2) 0.0185(19) 0.0027(16) 0.0005(18) -0.0023(18)
C14 0.0322(18) 0.0070(17) 0.0087(16) 0.0022(16) 0.0014(16) -0.0011(13)
C16 0.0314(19) 0.0103(19) 0.0053(17) 0.0052(14) 0.0007(13) -0.0018(15)
C6 0.027(2) 0.019(2) 0.0099(18) -0.0005(16) 0.0003(17) -0.0050(19)
C1 0.026(2) 0.013(2) 0.0128(16) -0.0029(15) -0.0038(15) -0.0012(17)
C18 0.029(2) 0.015(3) 0.027(3) 0.005(2) -0.0012(18) -0.0039(19)
C10 0.026(2) 0.018(2) 0.0089(19) -0.0010(16) 0.0018(16) -0.0024(17)
C8 0.033(3) 0.017(3) 0.013(2) -0.0037(17) -0.004(2) 0.006(2)
C15 0.0310(19) 0.0104(19) 0.0100(18) 0.0042(14) 0.0020(14) 0.0006(15)
C12 0.032(3) 0.018(3) 0.016(2) -0.0063(19) 0.0031(19) 0.0006(19)
C11 0.038(3) 0.023(3) 0.007(2) -0.0004(17) 0.0001(19) -0.002(2)
C3 0.027(2) 0.012(2) 0.026(2) -0.0008(17) -0.0038(18) -0.0020(16)
C21 0.032(3) 0.022(3) 0.013(2) 0.0030(19) -0.0035(18) -0.002(2)
C19 0.047(4) 0.011(2) 0.012(2) -0.0011(16) 0.002(2) -0.005(2)
C20 0.032(2) 0.018(3) 0.023(3) 0.003(2) 0.003(2) 0.005(2)
C2 0.028(3) 0.013(2) 0.0202(19) -0.0064(16) -0.0043(18) -0.0022(18)
C22 0.030(3) 0.023(3) 0.016(2) -0.004(2) 0.0059(19) -0.002(2)
C9 0.027(2) 0.020(3) 0.022(3) 0.000(2) -0.0031(19) 0.0007(19)

loop_
_atom_type_symbol
_atom_type_description
_atom_type_scat_dispersion_real
_atom_type_scat_dispersion_imag
_atom_type_scat_source
C C 0.0033 0.0016 'International Tables Vol C Tables 4.2.6.8 and 6.1.1.4'
H H 0.0000 0.0000 'International Tables Vol C Tables 4.2.6.8 and 6.1.1.4'
Co Co 0.3494 0.9721 'International Tables Vol C Tables 4.2.6.8 and 6.1.1.4'
N N 0.0061 0.0033 'International Tables Vol C Tables 4.2.6.8 and 6.1.1.4'
O O 0.0106 0.0060 'International Tables Vol C Tables 4.2.6.8 and 6.1.1.4'
P P 0.1023 0.0942 'International Tables Vol C Tables 4.2.6.8 and 6.1.1.4'

loop_
_geom_angle_atom_site_label_1
_geom_angle_atom_site_label_2
_geom_angle_atom_site_label_3
_geom_angle
_geom_angle_site_symmetry_1
_geom_angle_site_symmetry_3
_geom_angle_publ_flag
N1 Co1 P002 83.26(15) . . ?
N1 Co1 C13 151.6(2) . . ?
N1 Co1 C17 116.84(19) . . ?
N1 Co1 C14 162.24(18) . . ?
N1 Co1 C16 103.8(2) . . ?
N1 Co1 C15 123.9(2) . . ?
C13 Co1 P002 111.63(14) . . ?
C13 Co1 C17 38.83(19) . . ?
C13 Co1 C15 66.4(2) . . ?
C17 Co1 P002 145.15(16) . . ?
C14 Co1 P002 104.05(17) . . ?
C14 Co1 C13 40.12(19) . . ?
C14 Co1 C17 65.8(2) . . ?
C14 Co1 C15 39.3(2) . . ?
C16 Co1 P002 168.17(16) . . ?
C16 Co1 C13 66.4(2) . . ?
C16 Co1 C17 39.2(2) . . ?
C16 Co1 C14 66.6(2) . . ?
C16 Co1 C15 39.71(19) . . ?
C15 Co1 P002 128.47(14) . . ?
C15 Co1 C17 65.6(2) . . ?
C7 P002 Co1 114.76(16) . . ?
C6 P002 Co1 97.22(17) . . ?
C6 P002 C7 105.8(3) . . ?
C6 P002 C10 104.2(2) . . ?
C10 P002 Co1 127.03(18) . . ?
C10 P002 C7 105.1(2) . . ?
C5 N1 Co1 119.7(4) . . ?
C5 N1 C1 117.5(4) . . ?
C1 N1 Co1 122.6(4) . . ?
N1 C5 C6 115.3(5) . . ?
C4 C5 N1 124.7(5) . . ?
C4 C5 C6 120.0(5) . . ?
C17 C13 Co1 71.5(3) . . ?
C17 C13 C14 107.4(5) . . ?
C17 C13 C18 126.3(5) . . ?
C14 C13 Co1 69.4(3) . . ?
C14 C13 C18 125.9(5) . . ?
C18 C13 Co1 130.4(4) . . ?
P002 C7 H7 108.3 . . ?
C8 C7 P002 112.4(4) . . ?
C8 C7 H7 108.3 . . ?
C9 C7 P002 109.5(4) . . ?
C9 C7 H7 108.3 . . ?
C9 C7 C8 110.1(5) . . ?
C13 C17 Co1 69.7(3) . . ?
C13 C17 C16 108.6(5) . . ?
C13 C17 C22 124.6(5) . . ?
C16 C17 Co1 68.6(3) . . ?
C16 C17 C22 126.7(5) . . ?
C22 C17 Co1 130.0(4) . . ?
C5 C4 H4 120.8 . . ?
C5 C4 C3 118.4(5) . . ?
C3 C4 H4 120.8 . . ?
C13 C14 Co1 70.5(3) . . ?
C13 C14 C19 123.5(5) . . ?
C15 C14 Co1 71.0(3) . . ?
C15 C14 C13 108.0(5) . . ?
C15 C14 C19 127.4(5) . . ?
C19 C14 Co1 133.2(4) . . ?
C17 C16 Co1 72.2(3) . . ?
C17 C16 C15 108.1(5) . . ?
C17 C16 C21 127.9(5) . . ?
C15 C16 Co1 71.2(3) . . ?
C15 C16 C21 123.6(5) . . ?
C21 C16 Co1 127.5(4) . . ?
P002 C6 H6A 110.3 . . ?
P002 C6 H6B 110.3 . . ?
C5 C6 P002 107.2(4) . . ?
C5 C6 H6A 110.3 . . ?
C5 C6 H6B 110.3 . . ?
H6A C6 H6B 108.5 . . ?
O1 C1 N1 120.2(5) . . ?
O1 C1 C2 122.4(5) . . ?
N1 C1 C2 117.4(5) . . ?
C13 C18 H18A 109.5 . . ?
C13 C18 H18B 109.5 . . ?
C13 C18 H18C 109.5 . . ?
H18A C18 H18B 109.5 . . ?
H18A C18 H18C 109.5 . . ?
H18B C18 H18C 109.5 . . ?
P002 C10 H10 107.8 . . ?
C12 C10 P002 110.1(4) . . ?
C12 C10 H10 107.8 . . ?
C12 C10 C11 109.3(4) . . ?
C11 C10 P002 113.7(4) . . ?
C11 C10 H10 107.8 . . ?
C7 C8 H8A 109.5 . . ?
C7 C8 H8B 109.5 . . ?
C7 C8 H8C 109.5 . . ?
H8A C8 H8B 109.5 . . ?
H8A C8 H8C 109.5 . . ?
H8B C8 H8C 109.5 . . ?
C14 C15 Co1 69.7(3) . . ?
C14 C15 C16 107.7(5) . . ?
C14 C15 C20 126.4(5) . . ?
C16 C15 Co1 69.1(3) . . ?
C16 C15 C20 125.8(5) . . ?
C20 C15 Co1 130.1(4) . . ?
C10 C12 H12A 109.5 . . ?
C10 C12 H12B 109.5 . . ?
C10 C12 H12C 109.5 . . ?
H12A C12 H12B 109.5 . . ?
H12A C12 H12C 109.5 . . ?
H12B C12 H12C 109.5 . . ?
C10 C11 H11A 109.5 . . ?
C10 C11 H11B 109.5 . . ?
C10 C11 H11C 109.5 . . ?
H11A C11 H11B 109.5 . . ?
H11A C11 H11C 109.5 . . ?
H11B C11 H11C 109.5 . . ?
C4 C3 H3 120.3 . . ?
C2 C3 C4 119.3(5) . . ?
C2 C3 H3 120.3 . . ?
C16 C21 H21A 109.5 . . ?
C16 C21 H21B 109.5 . . ?
C16 C21 H21C 109.5 . . ?
H21A C21 H21B 109.5 . . ?
H21A C21 H21C 109.5 . . ?
H21B C21 H21C 109.5 . . ?
C14 C19 H19A 109.5 . . ?
C14 C19 H19B 109.5 . . ?
C14 C19 H19C 109.5 . . ?
H19A C19 H19B 109.5 . . ?
H19A C19 H19C 109.5 . . ?
H19B C19 H19C 109.5 . . ?
C15 C20 H20A 109.5 . . ?
C15 C20 H20B 109.5 . . ?
C15 C20 H20C 109.5 . . ?
H20A C20 H20B 109.5 . . ?
H20A C20 H20C 109.5 . . ?
H20B C20 H20C 109.5 . . ?
C1 C2 H2 119.1 . . ?
C3 C2 C1 121.8(5) . . ?
C3 C2 H2 119.1 . . ?
C17 C22 H22A 109.5 . . ?
C17 C22 H22B 109.5 . . ?
C17 C22 H22C 109.5 . . ?
H22A C22 H22B 109.5 . . ?
H22A C22 H22C 109.5 . . ?
H22B C22 H22C 109.5 . . ?
C7 C9 H9A 109.5 . . ?
C7 C9 H9B 109.5 . . ?
C7 C9 H9C 109.5 . . ?
H9A C9 H9B 109.5 . . ?
H9A C9 H9C 109.5 . . ?
H9B C9 H9C 109.5 . . ?

loop_
_geom_bond_atom_site_label_1
_geom_bond_atom_site_label_2
_geom_bond_distance
_geom_bond_site_symmetry_2
_geom_bond_publ_flag
Co1 P002 2.1912(14) . ?
Co1 N1 1.979(4) . ?
Co1 C13 2.109(5) . ?
Co1 C17 2.133(5) . ?
Co1 C14 2.095(4) . ?
Co1 C16 2.085(5) . ?
Co1 C15 2.114(5) . ?
P002 C7 1.847(6) . ?
P002 C6 1.827(6) . ?
P002 C10 1.842(5) . ?
O1 C1 1.243(7) . ?
N1 C5 1.372(7) . ?
N1 C1 1.401(7) . ?
C5 C4 1.362(8) . ?
C5 C6 1.516(7) . ?
C13 C17 1.410(7) . ?
C13 C14 1.442(7) . ?
C13 C18 1.483(8) . ?
C7 H7 0.9800 . ?
C7 C8 1.530(7) . ?
C7 C9 1.524(8) . ?
C17 C16 1.416(8) . ?
C17 C22 1.512(7) . ?
C4 H4 0.9300 . ?
C4 C3 1.401(8) . ?
C14 C15 1.415(8) . ?
C14 C19 1.499(8) . ?
C16 C15 1.426(7) . ?
C16 C21 1.506(7) . ?
C6 H6A 0.9700 . ?
C6 H6B 0.9700 . ?
C1 C2 1.445(8) . ?
C18 H18A 0.9600 . ?
C18 H18B 0.9600 . ?
C18 H18C 0.9600 . ?
C10 H10 0.9800 . ?
C10 C12 1.529(8) . ?
C10 C11 1.537(7) . ?
C8 H8A 0.9600 . ?
C8 H8B 0.9600 . ?
C8 H8C 0.9600 . ?
C15 C20 1.502(8) . ?
C12 H12A 0.9600 . ?
C12 H12B 0.9600 . ?
C12 H12C 0.9600 . ?
C11 H11A 0.9600 . ?
C11 H11B 0.9600 . ?
C11 H11C 0.9600 . ?
C3 H3 0.9300 . ?
C3 C2 1.353(8) . ?
C21 H21A 0.9600 . ?
C21 H21B 0.9600 . ?
C21 H21C 0.9600 . ?
C19 H19A 0.9600 . ?
C19 H19B 0.9600 . ?
C19 H19C 0.9600 . ?
C20 H20A 0.9600 . ?
C20 H20B 0.9600 . ?
C20 H20C 0.9600 . ?
C2 H2 0.9300 . ?
C22 H22A 0.9600 . ?
C22 H22B 0.9600 . ?
C22 H22C 0.9600 . ?
C9 H9A 0.9600 . ?
C9 H9B 0.9600 . ?
C9 H9C 0.9600 . ?

loop_
_geom_torsion_atom_site_label_1
_geom_torsion_atom_site_label_2
_geom_torsion_atom_site_label_3
_geom_torsion_atom_site_label_4
_geom_torsion
_geom_torsion_site_symmetry_1
_geom_torsion_site_symmetry_2
_geom_torsion_site_symmetry_3
_geom_torsion_site_symmetry_4
_geom_torsion_publ_flag
Co1 P002 C7 C8 -36.5(4) . . . . ?
Co1 P002 C7 C9 86.2(4) . . . . ?
Co1 P002 C6 C5 39.9(4) . . . . ?
Co1 P002 C10 C12 55.7(4) . . . . ?
Co1 P002 C10 C11 178.7(3) . . . . ?
Co1 N1 C5 C4 177.1(5) . . . . ?
Co1 N1 C5 C6 -4.1(6) . . . . ?
Co1 N1 C1 O1 8.4(7) . . . . ?
Co1 N1 C1 C2 -173.3(4) . . . . ?
Co1 C13 C17 C16 57.6(3) . . . . ?
Co1 C13 C17 C22 -125.3(5) . . . . ?
Co1 C13 C14 C15 -61.4(3) . . . . ?
Co1 C13 C14 C19 129.5(5) . . . . ?
Co1 C17 C16 C15 62.6(3) . . . . ?
Co1 C17 C16 C21 -124.1(5) . . . . ?
Co1 C14 C15 C16 -58.8(3) . . . . ?
Co1 C14 C15 C20 125.5(5) . . . . ?
Co1 C16 C15 C14 59.2(3) . . . . ?
Co1 C16 C15 C20 -125.1(5) . . . . ?
O1 C1 C2 C3 169.5(6) . . . . ?
N1 C5 C4 C3 0.0(9) . . . . ?
N1 C5 C6 P002 -26.7(6) . . . . ?
N1 C1 C2 C3 -8.8(8) . . . . ?
C5 N1 C1 O1 -167.8(5) . . . . ?
C5 N1 C1 C2 10.5(7) . . . . ?
C5 C4 C3 C2 2.2(9) . . . . ?
C13 C17 C16 Co1 -58.3(3) . . . . ?
C13 C17 C16 C15 4.3(5) . . . . ?
C13 C17 C16 C21 177.6(5) . . . . ?
C13 C14 C15 Co1 61.1(3) . . . . ?
C13 C14 C15 C16 2.3(6) . . . . ?
C13 C14 C15 C20 -173.4(5) . . . . ?
C7 P002 C6 C5 -78.5(4) . . . . ?
C7 P002 C10 C12 -166.1(4) . . . . ?
C7 P002 C10 C11 -43.0(5) . . . . ?
C17 C13 C14 Co1 61.8(3) . . . . ?
C17 C13 C14 C15 0.4(5) . . . . ?
C17 C13 C14 C19 -168.7(5) . . . . ?
C17 C16 C15 Co1 -63.2(3) . . . . ?
C17 C16 C15 C14 -4.0(5) . . . . ?
C17 C16 C15 C20 171.7(5) . . . . ?
C4 C5 C6 P002 152.2(5) . . . . ?
C4 C3 C2 C1 2.3(9) . . . . ?
C14 C13 C17 Co1 -60.5(3) . . . . ?
C14 C13 C17 C16 -2.9(5) . . . . ?
C14 C13 C17 C22 174.2(5) . . . . ?
C6 P002 C7 C8 69.4(4) . . . . ?
C6 P002 C7 C9 -167.9(4) . . . . ?
C6 P002 C10 C12 -55.0(4) . . . . ?
C6 P002 C10 C11 68.0(5) . . . . ?
C6 C5 C4 C3 -178.8(5) . . . . ?
C1 N1 C5 C4 -6.6(8) . . . . ?
C1 N1 C5 C6 172.2(4) . . . . ?
C18 C13 C17 Co1 127.0(5) . . . . ?
C18 C13 C17 C16 -175.4(5) . . . . ?
C18 C13 C17 C22 1.7(8) . . . . ?
C18 C13 C14 Co1 -125.6(5) . . . . ?
C18 C13 C14 C15 172.9(5) . . . . ?
C18 C13 C14 C19 3.9(8) . . . . ?
C10 P002 C7 C8 179.3(4) . . . . ?
C10 P002 C7 C9 -58.0(4) . . . . ?
C10 P002 C6 C5 171.0(4) . . . . ?
C21 C16 C15 Co1 123.1(5) . . . . ?
C21 C16 C15 C14 -177.7(5) . . . . ?
C21 C16 C15 C20 -2.0(8) . . . . ?
C19 C14 C15 Co1 -130.5(6) . . . . ?
C19 C14 C15 C16 170.7(5) . . . . ?
C19 C14 C15 C20 -5.0(9) . . . . ?
C22 C17 C16 Co1 124.7(5) . . . . ?
C22 C17 C16 C15 -172.7(5) . . . . ?
C22 C17 C16 C21 0.6(8) . . . . ?
